data_4113401
loop_
_publ_author_name
'Benjamin R. Dible'
'Matthew S. Sigman'

_publ_section_title
;
 Unusual Reactivity of Molecular Oxygen with \p-Allylnickel(N-heterocyclic
 carbene) Chloride Complexes
;
_journal_name_full 'Journal of the American Chemical Society'
_journal_page_first 872
_journal_page_last 873
_journal_paper_doi 10.1021/ja0286876
_journal_volume 125
_journal_year 2003
_chemical_formula_sum 'C54 H74 Cl2 N4 Ni2 O2'
_chemical_formula_weight 999.49
_chemical_name_systematic
;
 ?
;
_space_group_IT_number 14
_symmetry_cell_setting monoclinic
_symmetry_space_group_name_Hall '-P 2yn'
_symmetry_space_group_name_H-M 'P 1 21/n 1'
_atom_sites_solution_hydrogens geom
_atom_sites_solution_primary direct
_atom_sites_solution_secondary difmap
_audit_creation_method SHELXL-97
_cell_angle_alpha 90.00
_cell_angle_beta 112.9761(6)
_cell_angle_gamma 90.00
_cell_formula_units_Z 2
_cell_length_a 12.3078(2)
_cell_length_b 16.8989(2)
_cell_length_c 14.1714(2)
_cell_measurement_reflns_used 5598
_cell_measurement_temperature 150(1)
_cell_measurement_theta_max 27.485
_cell_measurement_theta_min 1.018
_cell_volume 2713.65(7)
_computing_cell_refinement DENZO-SMN
_computing_data_collection 'Nonius COLLECT'
_computing_data_reduction DENZO-SMN
_computing_molecular_graphics 'WinGX, Ortep3'
_computing_structure_refinement 'SHELXL-97 (Sheldrick, 1997)'
_computing_structure_solution SIR97
_diffrn_ambient_temperature 150(1)
_diffrn_measured_fraction_theta_full 0.993
_diffrn_measured_fraction_theta_max 0.993
_diffrn_measurement_device_type 'Nonius KappaCCD Diffractometer'
_diffrn_measurement_method 'Phi Plus Omega scan'
_diffrn_radiation_monochromator graphite
_diffrn_radiation_source 'fine-focus sealed tube'
_diffrn_radiation_type MoK\a
_diffrn_radiation_wavelength 0.71073
_diffrn_reflns_av_R_equivalents 0.0157
_diffrn_reflns_av_sigmaI/netI 0.0351
_diffrn_reflns_limit_h_max 15
_diffrn_reflns_limit_h_min -15
_diffrn_reflns_limit_k_max 20
_diffrn_reflns_limit_k_min -21
_diffrn_reflns_limit_l_max 18
_diffrn_reflns_limit_l_min -18
_diffrn_reflns_number 10800
_diffrn_reflns_theta_full 27.52
_diffrn_reflns_theta_max 27.52
_diffrn_reflns_theta_min 3.17
_diffrn_standards_decay_% <2.0
_exptl_absorpt_coefficient_mu 0.833
_exptl_absorpt_correction_T_max 0.8510
_exptl_absorpt_correction_T_min 0.7158
_exptl_absorpt_correction_type multi-scan
_exptl_absorpt_process_details 'DENZO-SMN (Otwinowski & Minor, 1997)'
_exptl_crystal_colour red
_exptl_crystal_density_diffrn 1.223
_exptl_crystal_description prism
_exptl_crystal_F_000 1064
_exptl_crystal_size_max 0.43
_exptl_crystal_size_mid 0.38
_exptl_crystal_size_min 0.20
_refine_diff_density_max 0.276
_refine_diff_density_min -0.387
_refine_diff_density_rms 0.045
_refine_ls_extinction_method none
_refine_ls_goodness_of_fit_ref 1.040
_refine_ls_hydrogen_treatment mixed
_refine_ls_matrix_type full
_refine_ls_number_parameters 455
_refine_ls_number_reflns 6189
_refine_ls_number_restraints 0
_refine_ls_restrained_S_all 1.040
_refine_ls_R_factor_all 0.0380
_refine_ls_R_factor_gt 0.0300
_refine_ls_shift/su_max 0.001
_refine_ls_shift/su_mean 0.000
_refine_ls_structure_factor_coef Fsqd
_refine_ls_weighting_details 'calc w=1/[\s^2^(Fo^2^)+(0.0278P)^2^+1.0708P] where P=(Fo^2^+2Fc^2^)/3'
_refine_ls_weighting_scheme calc
_refine_ls_wR_factor_gt 0.0713
_refine_ls_wR_factor_ref 0.0759
_reflns_number_gt 5370
_reflns_number_total 6189
_reflns_threshold_expression >2sigma(I)
_cod_data_source_file ja0286876-2_s3.cif
_cod_data_source_block mss009
_cod_original_sg_symbol_H-M 'P 21/n'
_cod_database_code 4113401

loop_
_symmetry_equiv_pos_as_xyz
'x, y, z'
'-x+1/2, y+1/2, -z+1/2'
'-x, -y, -z'
'x-1/2, -y-1/2, z-1/2'

loop_
_atom_site_label
_atom_site_type_symbol
_atom_site_fract_x
_atom_site_fract_y
_atom_site_fract_z
_atom_site_U_iso_or_equiv
_atom_site_adp_type
_atom_site_occupancy
_atom_site_symmetry_multiplicity
_atom_site_calc_flag
_atom_site_refinement_flags
_atom_site_disorder_group
C1 C 0.56425(13) 0.50040(9) 0.21824(12) 0.0290(3) Uani 1 1 d . .
C2 C 0.65454(16) 0.54636(11) 0.21111(15) 0.0418(4) Uani 1 1 d . .
C3 C 0.77033(17) 0.52150(12) 0.25320(17) 0.0482(5) Uani 1 1 d . .
C4 C 0.79960(16) 0.44993(12) 0.30401(15) 0.0442(4) Uani 1 1 d . .
C5 C 0.71293(14) 0.40094(10) 0.31276(12) 0.0328(3) Uani 1 1 d . .
C6 C 0.59604(13) 0.42783(8) 0.26862(11) 0.0239(3) Uani 1 1 d . .
C7 C 0.43726(14) 0.52932(9) 0.17087(12) 0.0322(3) Uani 1 1 d . .
C8 C 0.38440(17) 0.51664(12) 0.05411(14) 0.0423(4) Uani 1 1 d . .
C9 C 0.42541(18) 0.61575(10) 0.19659(15) 0.0403(4) Uani 1 1 d . .
C10 C 0.74418(17) 0.32128(12) 0.36589(16) 0.0480(5) Uani 1 1 d . .
C11 C 0.7379(3) 0.25603(15) 0.2895(3) 0.0791(9) Uani 1 1 d . .
C12 C 0.8634(2) 0.3219(2) 0.4571(2) 0.0864(10) Uani 1 1 d . .
C13 C 0.43801(15) 0.32573(9) 0.19382(12) 0.0304(3) Uani 1 1 d . .
C14 C 0.37221(14) 0.28133(9) 0.22923(11) 0.0302(3) Uani 1 1 d . .
C15 C 0.47990(11) 0.36414(7) 0.35727(10) 0.0199(3) Uani 1 1 d . .
C16 C 0.36029(12) 0.26541(8) 0.40182(11) 0.0245(3) Uani 1 1 d . .
C17 C 0.27641(13) 0.30212(9) 0.43090(12) 0.0297(3) Uani 1 1 d . .
C18 C 0.24896(16) 0.26446(11) 0.50651(13) 0.0390(4) Uani 1 1 d . .
C19 C 0.30078(17) 0.19331(11) 0.54861(13) 0.0422(4) Uani 1 1 d . .
C20 C 0.38028(15) 0.15755(10) 0.51583(13) 0.0373(4) Uani 1 1 d . .
C21 C 0.41268(13) 0.19246(9) 0.44135(12) 0.0293(3) Uani 1 1 d . .
C22 C 0.21195(15) 0.37652(10) 0.37832(15) 0.0383(4) Uani 1 1 d . .
C23 C 0.0974(2) 0.35354(14) 0.28860(18) 0.0549(5) Uani 1 1 d . .
C24 C 0.1907(3) 0.43467(14) 0.4510(2) 0.0603(6) Uani 1 1 d . .
C25 C 0.49849(15) 0.15095(10) 0.40467(15) 0.0379(4) Uani 1 1 d . .
C26 C 0.4357(2) 0.08424(12) 0.33026(19) 0.0508(5) Uani 1 1 d . .
C27 C 0.6078(2) 0.11986(14) 0.4922(2) 0.0585(6) Uani 1 1 d . .
N1 N 0.50423(10) 0.37633(7) 0.27273(9) 0.0227(2) Uani 1 1 d . .
N2 N 0.39902(10) 0.30485(7) 0.32987(9) 0.0225(2) Uani 1 1 d . .
O1 O 0.5878(7) 0.4963(2) 0.5875(2) 0.0274(13) Uani 0.514(15) 1 d P 1
O1' O 0.5299(8) 0.48532(19) 0.5903(2) 0.0281(14) Uani 0.486(15) 1 d P 2
Ni1 Ni 0.529100(16) 0.423346(10) 0.477106(13) 0.02312(7) Uani 1 1 d . .
Cl1 Cl 0.6322(3) 0.3250(2) 0.5743(3) 0.0312(5) Uani 0.514(15) 1 d P 1
Cl1' Cl 0.6522(6) 0.3423(4) 0.5681(3) 0.0419(8) Uani 0.486(15) 1 d P 2
H1 H 0.590(2) 0.4855(15) 0.6283(17) 0.042(8) Uiso 1 1 d . .
H2 H 0.6363(18) 0.5954(13) 0.1792(16) 0.053(6) Uiso 1 1 d . .
H3 H 0.835(2) 0.5551(14) 0.2502(18) 0.067(7) Uiso 1 1 d . .
H4 H 0.8760(19) 0.4347(12) 0.3316(16) 0.048(6) Uiso 1 1 d . .
H7 H 0.3900(16) 0.4984(11) 0.1974(14) 0.038(5) Uiso 1 1 d . .
H8A H 0.3916(18) 0.4611(14) 0.0364(16) 0.053(6) Uiso 1 1 d . .
H8B H 0.4302(19) 0.5496(14) 0.0216(16) 0.056(6) Uiso 1 1 d . .
H8C H 0.296(2) 0.5328(13) 0.0253(16) 0.060(6) Uiso 1 1 d . .
H9A H 0.3414(19) 0.6292(12) 0.1731(15) 0.049(5) Uiso 1 1 d . .
H9B H 0.4630(17) 0.6521(12) 0.1617(15) 0.046(5) Uiso 1 1 d . .
H9C H 0.4653(16) 0.6249(11) 0.2665(15) 0.039(5) Uiso 1 1 d . .
H10 H 0.6875(16) 0.3092(11) 0.3922(14) 0.037(5) Uiso 1 1 d . .
H11A H 0.803(3) 0.2615(18) 0.268(2) 0.099(10) Uiso 1 1 d . .
H11B H 0.751(2) 0.2063(19) 0.329(2) 0.094(9) Uiso 1 1 d . .
H11C H 0.664(3) 0.2545(19) 0.230(3) 0.103(12) Uiso 1 1 d . .
H12A H 0.929(2) 0.3264(16) 0.435(2) 0.081(8) Uiso 1 1 d . .
H12B H 0.865(3) 0.362(2) 0.509(3) 0.122 Uiso 1 1 d . .
H12C H 0.868(2) 0.2717(18) 0.488(2) 0.090(9) Uiso 1 1 d . .
H13 H 0.4439(16) 0.3262(11) 0.1291(15) 0.043(5) Uiso 1 1 d . .
H14 H 0.3181(17) 0.2427(12) 0.1986(14) 0.043(5) Uiso 1 1 d . .
H18 H 0.1935(19) 0.2877(13) 0.5274(16) 0.054(6) Uiso 1 1 d . .
H19 H 0.2814(18) 0.1687(13) 0.6005(16) 0.051(6) Uiso 1 1 d . .
H20 H 0.4173(17) 0.1070(12) 0.5468(14) 0.044(5) Uiso 1 1 d . .
H22 H 0.2553(16) 0.4030(11) 0.3483(14) 0.035(5) Uiso 1 1 d . .
H23A H 0.117(2) 0.3198(15) 0.2390(19) 0.070(7) Uiso 1 1 d . .
H23B H 0.057(2) 0.4046(15) 0.2534(19) 0.070(7) Uiso 1 1 d . .
H23C H 0.042(2) 0.3231(17) 0.316(2) 0.090(9) Uiso 1 1 d . .
H24A H 0.260(2) 0.4432(13) 0.5090(18) 0.051(6) Uiso 1 1 d . .
H24B H 0.158(2) 0.4863(16) 0.4150(18) 0.071(7) Uiso 1 1 d . .
H24C H 0.134(2) 0.4136(15) 0.479(2) 0.080(8) Uiso 1 1 d . .
H25 H 0.5252(16) 0.1892(11) 0.3714(14) 0.038(5) Uiso 1 1 d . .
H26A H 0.367(2) 0.1042(14) 0.2683(19) 0.065(7) Uiso 1 1 d . .
H26B H 0.492(2) 0.0572(15) 0.3088(19) 0.074(7) Uiso 1 1 d . .
H26C H 0.409(2) 0.0470(15) 0.3644(18) 0.064(7) Uiso 1 1 d . .
H27A H 0.667(2) 0.0965(16) 0.467(2) 0.083(8) Uiso 1 1 d . .
H27B H 0.642(2) 0.1612(15) 0.5424(19) 0.065(7) Uiso 1 1 d . .
H27C H 0.589(2) 0.0774(17) 0.532(2) 0.085(9) Uiso 1 1 d . .

loop_
_atom_site_aniso_label
_atom_site_aniso_U_11
_atom_site_aniso_U_22
_atom_site_aniso_U_33
_atom_site_aniso_U_23
_atom_site_aniso_U_13
_atom_site_aniso_U_12
C1 0.0325(8) 0.0250(7) 0.0318(8) 0.0033(6) 0.0153(6) 0.0012(6)
C2 0.0428(9) 0.0304(9) 0.0561(11) 0.0120(8) 0.0237(8) -0.0021(7)
C3 0.0381(9) 0.0471(11) 0.0661(12) 0.0108(10) 0.0277(9) -0.0075(8)
C4 0.0295(8) 0.0532(11) 0.0539(11) 0.0124(9) 0.0207(8) 0.0048(8)
C5 0.0335(8) 0.0339(8) 0.0356(8) 0.0078(7) 0.0184(7) 0.0071(7)
C6 0.0285(7) 0.0215(7) 0.0249(7) -0.0008(5) 0.0139(6) -0.0013(5)
C7 0.0343(8) 0.0278(8) 0.0372(8) 0.0094(7) 0.0171(7) 0.0053(6)
C8 0.0436(10) 0.0406(10) 0.0382(9) 0.0023(8) 0.0113(8) 0.0066(8)
C9 0.0496(11) 0.0306(9) 0.0437(10) 0.0063(8) 0.0217(9) 0.0105(8)
C10 0.0440(10) 0.0488(11) 0.0638(12) 0.0283(10) 0.0347(10) 0.0225(8)
C11 0.108(2) 0.0402(12) 0.119(3) 0.0244(15) 0.077(2) 0.0348(14)
C12 0.0474(13) 0.123(3) 0.091(2) 0.072(2) 0.0287(14) 0.0342(15)
C13 0.0440(9) 0.0232(7) 0.0226(7) -0.0056(6) 0.0115(6) -0.0043(6)
C14 0.0369(8) 0.0231(7) 0.0238(7) -0.0065(6) 0.0045(6) -0.0076(6)
C15 0.0206(6) 0.0146(6) 0.0232(6) 0.0014(5) 0.0071(5) 0.0014(5)
C16 0.0248(7) 0.0211(6) 0.0240(7) -0.0015(5) 0.0056(5) -0.0067(5)
C17 0.0309(7) 0.0255(7) 0.0329(8) -0.0039(6) 0.0125(6) -0.0066(6)
C18 0.0423(9) 0.0411(9) 0.0390(9) -0.0063(8) 0.0217(8) -0.0100(8)
C19 0.0513(10) 0.0434(10) 0.0318(8) 0.0023(8) 0.0163(8) -0.0153(8)
C20 0.0403(9) 0.0294(8) 0.0352(9) 0.0074(7) 0.0072(7) -0.0076(7)
C21 0.0282(7) 0.0234(7) 0.0307(7) 0.0010(6) 0.0056(6) -0.0046(6)
C22 0.0374(9) 0.0296(8) 0.0554(11) 0.0007(8) 0.0262(8) 0.0020(7)
C23 0.0485(12) 0.0557(13) 0.0562(13) 0.0080(11) 0.0157(10) 0.0166(10)
C24 0.0736(16) 0.0407(11) 0.0776(17) -0.0081(11) 0.0415(15) 0.0076(11)
C25 0.0367(9) 0.0256(8) 0.0503(10) 0.0069(7) 0.0157(8) 0.0038(7)
C26 0.0616(13) 0.0338(10) 0.0607(13) -0.0060(9) 0.0280(11) -0.0002(9)
C27 0.0470(12) 0.0457(12) 0.0716(15) 0.0098(12) 0.0112(11) 0.0170(10)
N1 0.0294(6) 0.0174(5) 0.0216(6) -0.0023(5) 0.0102(5) -0.0019(5)
N2 0.0248(6) 0.0172(5) 0.0230(6) -0.0026(5) 0.0067(5) -0.0038(4)
O1 0.036(3) 0.0185(11) 0.0212(13) -0.0016(9) 0.0034(11) 0.0038(13)
O1' 0.039(3) 0.0189(12) 0.0206(13) -0.0014(9) 0.0048(13) 0.0025(14)
Ni1 0.03399(11) 0.01342(10) 0.01831(10) -0.00195(6) 0.00626(8) -0.00087(7)
Cl1 0.0365(9) 0.0203(10) 0.0274(7) 0.0023(7) 0.0025(5) 0.0096(6)
Cl1' 0.0529(17) 0.0317(16) 0.0288(7) 0.0021(10) 0.0027(9) 0.0210(12)

loop_
_atom_type_symbol
_atom_type_description
_atom_type_scat_dispersion_real
_atom_type_scat_dispersion_imag
_atom_type_scat_source
C C 0.0033 0.0016 'International Tables Vol C Tables 4.2.6.8 and 6.1.1.4'
H H 0.0000 0.0000 'International Tables Vol C Tables 4.2.6.8 and 6.1.1.4'
N N 0.0061 0.0033 'International Tables Vol C Tables 4.2.6.8 and 6.1.1.4'
O O 0.0106 0.0060 'International Tables Vol C Tables 4.2.6.8 and 6.1.1.4'
Cl Cl 0.1484 0.1585 'International Tables Vol C Tables 4.2.6.8 and 6.1.1.4'
Ni Ni 0.3393 1.1124 'International Tables Vol C Tables 4.2.6.8 and 6.1.1.4'

loop_
_geom_angle_atom_site_label_1
_geom_angle_atom_site_label_2
_geom_angle_atom_site_label_3
_geom_angle
_geom_angle_site_symmetry_1
_geom_angle_site_symmetry_3
C2 C1 C6 117.07(14) . .
C2 C1 C7 120.05(14) . .
C6 C1 C7 122.87(13) . .
C3 C2 C1 121.24(16) . .
C3 C2 H2 119.7(13) . .
C1 C2 H2 119.0(13) . .
C2 C3 C4 120.51(16) . .
C2 C3 H3 121.1(14) . .
C4 C3 H3 118.3(14) . .
C3 C4 C5 120.90(17) . .
C3 C4 H4 119.4(13) . .
C5 C4 H4 119.7(13) . .
C4 C5 C6 117.10(15) . .
C4 C5 C10 121.12(16) . .
C6 C5 C10 121.77(15) . .
C1 C6 C5 123.17(13) . .
C1 C6 N1 118.82(13) . .
C5 C6 N1 117.97(12) . .
C1 C7 C9 112.32(14) . .
C1 C7 C8 111.11(14) . .
C9 C7 C8 110.52(14) . .
C1 C7 H7 109.1(11) . .
C9 C7 H7 107.4(11) . .
C8 C7 H7 106.2(11) . .
C7 C8 H8A 111.4(12) . .
C7 C8 H8B 109.5(12) . .
H8A C8 H8B 106.5(17) . .
C7 C8 H8C 109.0(12) . .
H8A C8 H8C 109.7(17) . .
H8B C8 H8C 110.8(17) . .
C7 C9 H9A 109.1(12) . .
C7 C9 H9B 111.2(11) . .
H9A C9 H9B 108.5(16) . .
C7 C9 H9C 110.7(12) . .
H9A C9 H9C 111.8(16) . .
H9B C9 H9C 105.6(16) . .
C5 C10 C11 110.86(18) . .
C5 C10 C12 112.8(2) . .
C11 C10 C12 111.8(2) . .
C5 C10 H10 107.9(11) . .
C11 C10 H10 106.6(12) . .
C12 C10 H10 106.5(11) . .
C10 C11 H11A 109.7(19) . .
C10 C11 H11B 105.3(17) . .
H11A C11 H11B 107(2) . .
C10 C11 H11C 114(2) . .
H11A C11 H11C 110(3) . .
H11B C11 H11C 111(3) . .
C10 C12 H12A 111.3(16) . .
C10 C12 H12B 112(2) . .
H12A C12 H12B 114(3) . .
C10 C12 H12C 104.5(18) . .
H12A C12 H12C 108(2) . .
H12B C12 H12C 107(3) . .
C14 C13 N1 107.09(13) . .
C14 C13 H13 130.9(12) . .
N1 C13 H13 122.1(12) . .
C13 C14 N2 106.77(13) . .
C13 C14 H14 131.3(12) . .
N2 C14 H14 122.0(12) . .
N2 C15 N1 104.41(11) . .
N2 C15 Ni1 126.86(10) . .
N1 C15 Ni1 128.25(10) . .
C17 C16 C21 123.36(14) . .
C17 C16 N2 119.22(13) . .
C21 C16 N2 117.40(13) . .
C18 C17 C16 116.86(15) . .
C18 C17 C22 121.17(15) . .
C16 C17 C22 121.85(14) . .
C19 C18 C17 121.23(17) . .
C19 C18 H18 120.2(13) . .
C17 C18 H18 118.6(13) . .
C20 C19 C18 120.35(16) . .
C20 C19 H19 119.6(13) . .
C18 C19 H19 120.0(13) . .
C19 C20 C21 121.35(16) . .
C19 C20 H20 119.7(11) . .
C21 C20 H20 118.9(11) . .
C20 C21 C16 116.79(15) . .
C20 C21 C25 120.37(14) . .
C16 C21 C25 122.82(14) . .
C17 C22 C24 113.49(17) . .
C17 C22 C23 109.40(15) . .
C24 C22 C23 112.33(18) . .
C17 C22 H22 110.1(11) . .
C24 C22 H22 106.5(11) . .
C23 C22 H22 104.6(11) . .
C22 C23 H23A 109.3(14) . .
C22 C23 H23B 107.9(14) . .
H23A C23 H23B 110.1(19) . .
C22 C23 H23C 110.0(15) . .
H23A C23 H23C 110(2) . .
H23B C23 H23C 109(2) . .
C22 C24 H24A 110.8(14) . .
C22 C24 H24B 110.8(14) . .
H24A C24 H24B 110.7(19) . .
C22 C24 H24C 111.9(15) . .
H24A C24 H24C 104(2) . .
H24B C24 H24C 108.0(19) . .
C21 C25 C27 113.08(17) . .
C21 C25 C26 110.15(15) . .
C27 C25 C26 110.77(17) . .
C21 C25 H25 106.4(11) . .
C27 C25 H25 106.1(11) . .
C26 C25 H25 110.1(11) . .
C25 C26 H26A 112.3(14) . .
C25 C26 H26B 109.3(15) . .
H26A C26 H26B 110(2) . .
C25 C26 H26C 109.1(15) . .
H26A C26 H26C 109(2) . .
H26B C26 H26C 107(2) . .
C25 C27 H27A 111.9(15) . .
C25 C27 H27B 109.9(14) . .
H27A C27 H27B 112(2) . .
C25 C27 H27C 112.4(17) . .
H27A C27 H27C 106(2) . .
H27B C27 H27C 104(2) . .
C15 N1 C13 110.73(12) . .
C15 N1 C6 124.85(11) . .
C13 N1 C6 124.04(12) . .
C15 N2 C14 110.98(12) . .
C15 N2 C16 123.04(11) . .
C14 N2 C16 125.45(12) . .
Ni1 O1 Ni1 95.31(19) . 3_666
Ni1 O1 H1 117(3) . .
Ni1 O1 H1 115(3) 3_666 .
Ni1 O1' Ni1 98.90(15) 3_666 .
Ni1 O1' H1 118(2) 3_666 .
Ni1 O1' H1 107(2) . .
O1' Ni1 C15 93.24(9) 3_666 .
O1' Ni1 O1 80.02(12) 3_666 .
C15 Ni1 O1 170.6(2) . .
O1' Ni1 O1' 81.10(15) 3_666 .
C15 Ni1 O1' 162.7(3) . .
O1 Ni1 O1' 22.75(9) . .
O1' Ni1 O1 22.90(11) 3_666 3_666
C15 Ni1 O1 91.64(9) . 3_666
O1 Ni1 O1 84.69(19) . 3_666
O1' Ni1 O1 76.78(12) . 3_666
O1' Ni1 Cl1' 159.2(5) 3_666 .
C15 Ni1 Cl1' 96.39(14) . .
O1 Ni1 Cl1' 88.02(15) . .
O1' Ni1 Cl1' 94.39(17) . .
O1 Ni1 Cl1' 170.8(2) 3_666 .
O1' Ni1 Cl1 169.1(3) 3_666 .
C15 Ni1 Cl1 93.88(11) . .
O1 Ni1 Cl1 91.90(13) . .
O1' Ni1 Cl1 94.31(14) . .
O1 Ni1 Cl1 164.4(3) 3_666 .
Cl1' Ni1 Cl1 10.4(2) . .
O1' Ni1 Ni1 41.88(10) 3_666 3_666
C15 Ni1 Ni1 132.96(4) . 3_666
O1 Ni1 Ni1 42.77(12) . 3_666
O1' Ni1 Ni1 39.21(8) . 3_666
O1 Ni1 Ni1 41.92(9) 3_666 3_666
Cl1' Ni1 Ni1 130.54(14) . 3_666
Cl1 Ni1 Ni1 132.78(11) . 3_666

loop_
_geom_bond_atom_site_label_1
_geom_bond_atom_site_label_2
_geom_bond_distance
_geom_bond_site_symmetry_2
C1 C2 1.392(2) .
C1 C6 1.396(2) .
C1 C7 1.521(2) .
C2 C3 1.378(3) .
C2 H2 0.93(2) .
C3 C4 1.382(3) .
C3 H3 0.99(2) .
C4 C5 1.393(2) .
C4 H4 0.90(2) .
C5 C6 1.402(2) .
C5 C10 1.517(2) .
C6 N1 1.4455(17) .
C7 C9 1.526(2) .
C7 C8 1.538(2) .
C7 H7 0.961(18) .
C8 H8A 0.98(2) .
C8 H8B 1.02(2) .
C8 H8C 1.03(2) .
C9 H9A 0.98(2) .
C9 H9B 1.01(2) .
C9 H9C 0.931(19) .
C10 C11 1.526(4) .
C10 C12 1.531(3) .
C10 H10 0.933(18) .
C11 H11A 0.96(3) .
C11 H11B 0.99(3) .
C11 H11C 0.97(3) .
C12 H12A 0.98(3) .
C12 H12B 0.99(4) .
C12 H12C 0.94(3) .
C13 C14 1.337(2) .
C13 N1 1.3908(19) .
C13 H13 0.948(19) .
C14 N2 1.3906(18) .
C14 H14 0.91(2) .
C15 N2 1.3579(17) .
C15 N1 1.3591(17) .
C15 Ni1 1.8571(13) .
C16 C17 1.397(2) .
C16 C21 1.403(2) .
C16 N2 1.4459(18) .
C17 C18 1.396(2) .
C17 C22 1.518(2) .
C18 C19 1.383(3) .
C18 H18 0.93(2) .
C19 C20 1.376(3) .
C19 H19 0.95(2) .
C20 C21 1.396(2) .
C20 H20 0.99(2) .
C21 C25 1.519(2) .
C22 C24 1.518(3) .
C22 C23 1.535(3) .
C22 H22 0.918(19) .
C23 H23A 1.00(3) .
C23 H23B 1.03(3) .
C23 H23C 1.05(3) .
C24 H24A 0.94(2) .
C24 H24B 1.01(3) .
C24 H24C 1.00(3) .
C25 C27 1.524(3) .
C25 C26 1.531(3) .
C25 H25 0.932(19) .
C26 H26A 1.01(2) .
C26 H26B 0.98(3) .
C26 H26C 0.93(2) .
C27 H27A 1.01(3) .
C27 H27B 0.97(3) .
C27 H27C 0.99(3) .
O1 Ni1 1.899(3) .
O1 Ni1 1.930(4) 3_666
O1 H1 0.59(2) .
O1' Ni1 1.811(3) 3_666
O1' Ni1 1.912(3) .
O1' H1 0.73(3) .
Ni1 O1' 1.811(3) 3_666
Ni1 O1 1.930(4) 3_666
Ni1 Cl1' 2.076(4) .
Ni1 Cl1 2.215(4) .
Ni1 Ni1 2.8300(3) 3_666

loop_
_geom_torsion_atom_site_label_1
_geom_torsion_atom_site_label_2
_geom_torsion_atom_site_label_3
_geom_torsion_atom_site_label_4
_geom_torsion
_geom_torsion_site_symmetry_1
_geom_torsion_site_symmetry_4
C6 C1 C2 C3 -0.8(3) . .
C7 C1 C2 C3 -179.89(18) . .
C1 C2 C3 C4 -0.2(3) . .
C2 C3 C4 C5 0.8(3) . .
C3 C4 C5 C6 -0.5(3) . .
C3 C4 C5 C10 178.28(19) . .
C2 C1 C6 C5 1.2(2) . .
C7 C1 C6 C5 -179.77(14) . .
C2 C1 C6 N1 -176.60(14) . .
C7 C1 C6 N1 2.5(2) . .
C4 C5 C6 C1 -0.5(2) . .
C10 C5 C6 C1 -179.28(16) . .
C4 C5 C6 N1 177.23(15) . .
C10 C5 C6 N1 -1.5(2) . .
C2 C1 C7 C9 -46.3(2) . .
C6 C1 C7 C9 134.69(16) . .
C2 C1 C7 C8 78.1(2) . .
C6 C1 C7 C8 -100.93(18) . .
C4 C5 C10 C11 -90.8(3) . .
C6 C5 C10 C11 87.9(2) . .
C4 C5 C10 C12 35.4(3) . .
C6 C5 C10 C12 -145.91(19) . .
N1 C13 C14 N2 -0.26(17) . .
C21 C16 C17 C18 2.8(2) . .
N2 C16 C17 C18 -175.12(13) . .
C21 C16 C17 C22 -173.29(14) . .
N2 C16 C17 C22 8.8(2) . .
C16 C17 C18 C19 -1.4(2) . .
C22 C17 C18 C19 174.75(16) . .
C17 C18 C19 C20 -0.6(3) . .
C18 C19 C20 C21 1.4(3) . .
C19 C20 C21 C16 0.0(2) . .
C19 C20 C21 C25 -178.62(15) . .
C17 C16 C21 C20 -2.1(2) . .
N2 C16 C21 C20 175.85(13) . .
C17 C16 C21 C25 176.41(14) . .
N2 C16 C21 C25 -5.6(2) . .
C18 C17 C22 C24 41.3(2) . .
C16 C17 C22 C24 -142.71(18) . .
C18 C17 C22 C23 -85.0(2) . .
C16 C17 C22 C23 90.96(19) . .
C20 C21 C25 C27 -47.4(2) . .
C16 C21 C25 C27 134.09(17) . .
C20 C21 C25 C26 77.1(2) . .
C16 C21 C25 C26 -101.38(18) . .
N2 C15 N1 C13 0.69(15) . .
Ni1 C15 N1 C13 -171.74(11) . .
N2 C15 N1 C6 -172.46(12) . .
Ni1 C15 N1 C6 15.10(19) . .
C14 C13 N1 C15 -0.27(17) . .
C14 C13 N1 C6 172.95(13) . .
C1 C6 N1 C15 -105.67(16) . .
C5 C6 N1 C15 76.46(18) . .
C1 C6 N1 C13 82.06(18) . .
C5 C6 N1 C13 -95.81(17) . .
N1 C15 N2 C14 -0.86(15) . .
Ni1 C15 N2 C14 171.72(10) . .
N1 C15 N2 C16 171.22(12) . .
Ni1 C15 N2 C16 -16.20(19) . .
C13 C14 N2 C15 0.72(17) . .
C13 C14 N2 C16 -171.13(14) . .
C17 C16 N2 C15 79.40(17) . .
C21 C16 N2 C15 -98.66(16) . .
C17 C16 N2 C14 -109.68(16) . .
C21 C16 N2 C14 72.26(18) . .
N2 C15 Ni1 O1' -115.7(3) . 3_666
N1 C15 Ni1 O1' 55.1(3) . 3_666
N2 C15 Ni1 O1 -159.7(12) . .
N1 C15 Ni1 O1 11.1(12) . .
N2 C15 Ni1 O1' -45.6(5) . .
N1 C15 Ni1 O1' 125.2(4) . .
N2 C15 Ni1 O1 -92.8(3) . 3_666
N1 C15 Ni1 O1 78.0(3) . 3_666
N2 C15 Ni1 Cl1' 82.8(3) . .
N1 C15 Ni1 Cl1' -106.4(3) . .
N2 C15 Ni1 Cl1 72.61(16) . .
N1 C15 Ni1 Cl1 -116.56(16) . .
N2 C15 Ni1 Ni1 -100.76(11) . 3_666
N1 C15 Ni1 Ni1 70.07(14) . 3_666
Ni1 O1 Ni1 O1' 22.63(13) 3_666 3_666
Ni1 O1 Ni1 C15 67.5(14) 3_666 .
Ni1 O1 Ni1 O1' -68.1(4) 3_666 .
Ni1 O1 Ni1 O1 0.0 3_666 3_666
Ni1 O1 Ni1 Cl1' -174.4(5) 3_666 .
Ni1 O1 Ni1 Cl1 -164.8(4) 3_666 .
Ni1 O1' Ni1 O1' 0.0 3_666 3_666
Ni1 O1' Ni1 C15 -71.8(7) 3_666 .
Ni1 O1' Ni1 O1 85.4(5) 3_666 .
Ni1 O1' Ni1 O1 -22.93(10) 3_666 3_666
Ni1 O1' Ni1 Cl1' 159.6(6) 3_666 .
Ni1 O1' Ni1 Cl1 170.0(4) 3_666 .
